data_1558536
loop_
_publ_author_name
'Nishiyama, Hiroki'
'Zheng, Feng'
'Inagi, Shinsuke'
'Fueno, Hiroyuki'
'Tanaka, Kazuyoshi'
'Tomita, Ikuyoshi'

_publ_section_title
;
 Tellurophene-containing \p-conjugated polymers with unique
 heteroatom--heteroatom interactions by post-element-transformation of an
 organotitanium polymer
;
_journal_issue 29
_journal_name_full 'Polymer Chemistry'
_journal_page_first 4693
_journal_page_last 4698
_journal_paper_doi 10.1039/D0PY00724B
_journal_volume 11
_journal_year 2020
_chemical_formula_moiety 'C18 H16 O2 Te'
_chemical_formula_sum 'C18 H16 O2 Te'
_chemical_formula_weight 391.92
_space_group_IT_number 29
_space_group_name_Hall 'P 2c -2ac'
_space_group_name_H-M_alt 'P c a 21'
_symmetry_cell_setting orthorhombic
_symmetry_Int_Tables_number 29
_symmetry_space_group_name_Hall 'P 2c -2ac'
_symmetry_space_group_name_H-M 'P c a 21'
_atom_sites_solution_hydrogens geom
_atom_sites_solution_primary direct
_atom_sites_solution_secondary difmap
_audit_update_record
;
2020-05-17 deposited with the CCDC.	2020-07-01 downloaded from the CCDC.
;
_cell_angle_alpha 90.0000
_cell_angle_beta 90.0000
_cell_angle_gamma 90.0000
_cell_formula_units_Z 4
_cell_length_a 18.4073(17)
_cell_length_b 13.2209(15)
_cell_length_c 6.2891(6)
_cell_measurement_reflns_used 4859
_cell_measurement_temperature 93
_cell_measurement_theta_max 27.50
_cell_measurement_theta_min 3.08
_cell_volume 1530.5(3)
_computing_cell_refinement 'RAPID AUTO'
_computing_data_collection 'RAPID AUTO (Rigaku, ????)'
_computing_data_reduction 'RAPID AUTO'
_computing_molecular_graphics 'CrystalStructure 4.0'
_computing_publication_material 'CrystalStructure 4.0 (Rigaku, 2010)'
_computing_structure_refinement 'SHELXL97 (Sheldrick, 2008)'
_computing_structure_solution 'SIR2004 (Burla, et al., 2005)'
_diffrn_ambient_temperature 93
_diffrn_detector_area_resol_mean 10.000
_diffrn_measured_fraction_theta_full 0.949
_diffrn_measured_fraction_theta_max 0.949
_diffrn_measurement_device_type 'Rigaku R-AXIS RAPID'
_diffrn_measurement_method \w
_diffrn_radiation_type 'Mo K\a'
_diffrn_radiation_wavelength 0.71075
_diffrn_reflns_av_R_equivalents 0.0724
_diffrn_reflns_limit_h_max 16
_diffrn_reflns_limit_h_min -23
_diffrn_reflns_limit_k_max 17
_diffrn_reflns_limit_k_min -17
_diffrn_reflns_limit_l_max 6
_diffrn_reflns_limit_l_min -8
_diffrn_reflns_number 7986
_diffrn_reflns_theta_full 27.46
_diffrn_reflns_theta_max 27.46
_diffrn_standards_number 0
_exptl_absorpt_coefficient_mu 1.945
_exptl_absorpt_correction_T_max 0.981
_exptl_absorpt_correction_T_min 0.245
_exptl_absorpt_correction_type multi-scan
_exptl_absorpt_process_details 'ABSCOR (Rigaku, 1995)'
_exptl_crystal_colour colorless
_exptl_crystal_density_diffrn 1.701
_exptl_crystal_density_method 'not measured'
_exptl_crystal_description platelet
_exptl_crystal_F_000 768.00
_exptl_crystal_size_max 0.500
_exptl_crystal_size_mid 0.100
_exptl_crystal_size_min 0.010
_refine_diff_density_max 1.580
_refine_diff_density_min -1.630
_refine_ls_abs_structure_details 'Flack, H. D. (1983), Acta Cryst. A39, 876-881.  997 Friedel Pairs'
_refine_ls_abs_structure_Flack 0.94(6)
_refine_ls_extinction_method none
_refine_ls_goodness_of_fit_ref 1.020
_refine_ls_hydrogen_treatment constr
_refine_ls_number_parameters 190
_refine_ls_number_reflns 2818
_refine_ls_number_restraints 1
_refine_ls_R_factor_gt 0.0472
_refine_ls_shift/su_max 0.000
_refine_ls_structure_factor_coef Fsqd
_refine_ls_weighting_details 'w = 1/[\s^2^(Fo^2^)+(0.1000P)^2^+0.0000P] where P=(Fo^2^+2Fc^2^)/3'
_refine_ls_weighting_scheme calc
_refine_ls_wR_factor_ref 0.1507
_reflns_number_gt 2278
_reflns_number_total 2818
_reflns_threshold_expression F^2^>2.0\s(F^2^)
_cod_data_source_file d0py00724b2.cif
_cod_data_source_block nishiyama5
_cod_depositor_comments
;Adding full bibliography for 1558536--1558537.cif.

 Adding full bibliography for 1558536--1558537.cif.
;
_cod_database_code 1558536

loop_
_symmetry_equiv_pos_site_id
_symmetry_equiv_pos_as_xyz
1 +X,+Y,+Z
2 1/2-X,+Y,1/2+Z
3 1/2+X,-Y,+Z
4 -X,-Y,1/2+Z

loop_
_atom_site_label
_atom_site_type_symbol
_atom_site_fract_x
_atom_site_fract_y
_atom_site_fract_z
_atom_site_U_iso_or_equiv
_atom_site_adp_type
_atom_site_occupancy
_atom_site_symmetry_multiplicity
_atom_site_calc_flag
_atom_site_refinement_flags
_atom_site_disorder_assembly
_atom_site_disorder_group
Te1 Te 0.10664(2) 0.19436(3) 0.39697(17) 0.02051(19) Uani 1.0 4 d . . .
O1 O 0.0752(4) 0.3670(5) 0.1515(11) 0.0294(14) Uani 1.0 4 d . . .
O2 O 0.0815(3) -0.0146(4) 0.4099(18) 0.0245(12) Uani 1.0 4 d . . .
C1 C 0.1511(5) 0.3252(6) 0.5257(14) 0.0193(18) Uani 1.0 4 d . . .
C2 C 0.1852(5) 0.3019(6) 0.7119(16) 0.0226(19) Uani 1.0 4 d . . .
C3 C 0.1864(6) 0.2004(6) 0.7856(15) 0.024(2) Uani 1.0 4 d . . .
C4 C 0.1522(5) 0.1274(6) 0.6632(14) 0.0207(17) Uani 1.0 4 d . . .
C5 C 0.1495(5) 0.4275(6) 0.4291(17) 0.025(3) Uani 1.0 4 d . . .
C6 C 0.1874(6) 0.5081(6) 0.5259(15) 0.0242(19) Uani 1.0 4 d . . .
C7 C 0.1857(6) 0.6050(6) 0.433(3) 0.034(3) Uani 1.0 4 d . . .
C8 C 0.1470(6) 0.6239(6) 0.2541(16) 0.027(2) Uani 1.0 4 d . . .
C9 C 0.1084(5) 0.5452(7) 0.1517(17) 0.026(2) Uani 1.0 4 d . . .
C10 C 0.1106(5) 0.4487(7) 0.2414(18) 0.024(2) Uani 1.0 4 d . . .
C11 C 0.0289(6) 0.3839(7) -0.0266(16) 0.031(3) Uani 1.0 4 d . . .
C12 C 0.1522(6) 0.0188(6) 0.7171(16) 0.026(2) Uani 1.0 4 d . . .
C13 C 0.1875(4) -0.0182(5) 0.894(3) 0.0243(15) Uani 1.0 4 d . . .
C14 C 0.1887(5) -0.1208(7) 0.9402(14) 0.027(3) Uani 1.0 4 d . . .
C15 C 0.1538(6) -0.1900(6) 0.8115(16) 0.0230(19) Uani 1.0 4 d . . .
C16 C 0.1155(5) -0.1561(7) 0.6371(17) 0.0228(18) Uani 1.0 4 d . . .
C17 C 0.1156(5) -0.0530(7) 0.5873(15) 0.0215(18) Uani 1.0 4 d . . .
C18 C 0.0371(7) -0.0806(7) 0.2841(17) 0.037(3) Uani 1.0 4 d . . .
H1 H 0.2081 0.3537 0.7924 0.0271 Uiso 1.0 4 calc R . .
H2 H 0.2099 0.1830 0.9150 0.0288 Uiso 1.0 4 calc R . .
H3 H 0.2140 0.4970 0.6533 0.0291 Uiso 1.0 4 calc R . .
H4 H 0.2123 0.6584 0.4974 0.0402 Uiso 1.0 4 calc R . .
H5 H 0.1457 0.6904 0.1970 0.0324 Uiso 1.0 4 calc R . .
H6 H 0.0816 0.5577 0.0253 0.0312 Uiso 1.0 4 calc R . .
H7A H 0.0489 0.4383 -0.1146 0.0372 Uiso 1.0 4 calc R . .
H8B H -0.0196 0.4032 0.0236 0.0372 Uiso 1.0 4 calc R . .
H9C H 0.0254 0.3218 -0.1110 0.0372 Uiso 1.0 4 calc R . .
H10 H 0.2116 0.0276 0.9870 0.0292 Uiso 1.0 4 calc R . .
H11 H 0.2141 -0.1438 1.0625 0.0327 Uiso 1.0 4 calc R . .
H12 H 0.1560 -0.2602 0.8428 0.0275 Uiso 1.0 4 calc R . .
H13 H 0.0892 -0.2025 0.5512 0.0273 Uiso 1.0 4 calc R . .
H14A H 0.0677 -0.1321 0.2168 0.0444 Uiso 1.0 4 calc R . .
H15B H 0.0122 -0.0412 0.1741 0.0444 Uiso 1.0 4 calc R . .
H16C H 0.0011 -0.1136 0.3755 0.0444 Uiso 1.0 4 calc R . .

loop_
_atom_site_aniso_label
_atom_site_aniso_U_11
_atom_site_aniso_U_22
_atom_site_aniso_U_33
_atom_site_aniso_U_12
_atom_site_aniso_U_13
_atom_site_aniso_U_23
Te1 0.0271(3) 0.0121(3) 0.0223(3) -0.00179(14) -0.0033(4) 0.0017(4)
O1 0.041(4) 0.015(3) 0.033(4) 0.000(3) -0.009(4) 0.006(3)
O2 0.031(3) 0.015(3) 0.028(4) -0.0007(19) -0.001(5) 0.002(4)
C1 0.025(5) 0.013(4) 0.019(4) -0.001(3) -0.005(4) -0.001(3)
C2 0.025(5) 0.014(4) 0.029(5) -0.002(3) 0.012(5) -0.004(3)
C3 0.034(6) 0.016(4) 0.022(5) -0.004(4) -0.004(5) -0.001(4)
C4 0.026(5) 0.014(4) 0.022(5) 0.002(3) 0.007(4) 0.003(4)
C5 0.034(4) 0.015(4) 0.025(7) 0.000(3) 0.006(5) 0.000(4)
C6 0.038(6) 0.012(4) 0.023(5) -0.011(4) 0.003(4) 0.003(3)
C7 0.044(5) 0.009(4) 0.048(9) 0.001(3) 0.006(6) 0.001(4)
C8 0.032(5) 0.010(4) 0.039(6) 0.000(4) 0.009(5) 0.005(4)
C9 0.035(6) 0.018(5) 0.025(5) 0.007(3) -0.001(4) 0.004(4)
C10 0.029(5) 0.012(4) 0.031(6) -0.001(3) 0.004(4) 0.007(4)
C11 0.037(5) 0.024(5) 0.032(5) 0.007(4) -0.011(4) -0.001(4)
C12 0.034(6) 0.011(4) 0.032(6) -0.003(4) -0.001(5) 0.001(4)
C13 0.027(4) 0.019(3) 0.027(4) 0.001(3) -0.008(7) -0.000(6)
C14 0.035(5) 0.021(4) 0.025(7) 0.006(4) -0.001(4) 0.009(4)
C15 0.026(5) 0.012(4) 0.030(5) -0.001(3) -0.002(4) 0.004(3)
C16 0.022(5) 0.018(4) 0.028(5) 0.001(3) 0.005(4) 0.006(4)
C17 0.029(5) 0.017(4) 0.019(5) 0.001(3) -0.000(4) 0.002(4)
C18 0.055(7) 0.018(5) 0.038(6) -0.007(4) -0.013(5) 0.002(4)

loop_
_atom_type_symbol
_atom_type_description
_atom_type_scat_dispersion_real
_atom_type_scat_dispersion_imag
_atom_type_scat_source
C C 0.0033 0.0016
;
International Tables for Crystallography
(1992, Vol. C, Tables 4.2.6.8 and 6.1.1.4)
;
H H 0.0000 0.0000
;
International Tables for Crystallography
(1992, Vol. C, Table 6.1.1.4)
;
O O 0.0106 0.0060
;
International Tables for Crystallography
(1992, Vol. C, Tables 4.2.6.8 and 6.1.1.4)
;
Te Te -0.5308 1.6751
;
International Tables for Crystallography
(1992, Vol. C, Tables 4.2.6.8 and 6.1.1.4)
;

loop_
_geom_angle_atom_site_label_1
_geom_angle_atom_site_label_2
_geom_angle_atom_site_label_3
_geom_angle
_geom_angle_publ_flag
_geom_angle_site_symmetry_1
_geom_angle_site_symmetry_2
_geom_angle_site_symmetry_3
C1 Te1 C4 83.2(4) yes . . .
C10 O1 C11 118.7(7) yes . . .
C17 O2 C18 118.9(7) yes . . .
Te1 C1 C2 109.1(6) yes . . .
Te1 C1 C5 126.3(7) yes . . .
C2 C1 C5 124.5(8) yes . . .
C1 C2 C3 120.1(8) yes . . .
C2 C3 C4 118.0(9) yes . . .
Te1 C4 C3 109.6(6) yes . . .
Te1 C4 C12 127.0(7) yes . . .
C3 C4 C12 123.4(8) yes . . .
C1 C5 C6 120.1(9) yes . . .
C1 C5 C10 122.3(8) yes . . .
C6 C5 C10 117.5(8) yes . . .
C5 C6 C7 119.8(9) yes . . .
C6 C7 C8 121.6(9) yes . . .
C7 C8 C9 120.4(8) yes . . .
C8 C9 C10 118.3(9) yes . . .
O1 C10 C5 115.2(8) yes . . .
O1 C10 C9 122.4(9) yes . . .
C5 C10 C9 122.4(9) yes . . .
C4 C12 C13 122.1(8) yes . . .
C4 C12 C17 121.2(9) yes . . .
C13 C12 C17 116.7(8) yes . . .
C12 C13 C14 121.5(10) yes . . .
C13 C14 C15 121.2(10) yes . . .
C14 C15 C16 119.3(8) yes . . .
C15 C16 C17 119.7(9) yes . . .
O2 C17 C12 115.8(8) yes . . .
O2 C17 C16 122.7(8) yes . . .
C12 C17 C16 121.5(9) yes . . .
C1 C2 H1 119.970 no . . .
C3 C2 H1 119.972 no . . .
C2 C3 H2 120.984 no . . .
C4 C3 H2 120.988 no . . .
C5 C6 H3 120.123 no . . .
C7 C6 H3 120.113 no . . .
C6 C7 H4 119.201 no . . .
C8 C7 H4 119.207 no . . .
C7 C8 H5 119.788 no . . .
C9 C8 H5 119.781 no . . .
C8 C9 H6 120.878 no . . .
C10 C9 H6 120.870 no . . .
O1 C11 H7A 109.469 no . . .
O1 C11 H8B 109.473 no . . .
O1 C11 H9C 109.469 no . . .
H7A C11 H8B 109.472 no . . .
H7A C11 H9C 109.470 no . . .
H8B C11 H9C 109.474 no . . .
C12 C13 H10 119.246 no . . .
C14 C13 H10 119.239 no . . .
C13 C14 H11 119.379 no . . .
C15 C14 H11 119.376 no . . .
C14 C15 H12 120.373 no . . .
C16 C15 H12 120.365 no . . .
C15 C16 H13 120.165 no . . .
C17 C16 H13 120.166 no . . .
O2 C18 H14A 109.476 no . . .
O2 C18 H15B 109.476 no . . .
O2 C18 H16C 109.475 no . . .
H14A C18 H15B 109.467 no . . .
H14A C18 H16C 109.468 no . . .
H15B C18 H16C 109.464 no . . .

loop_
_geom_bond_atom_site_label_1
_geom_bond_atom_site_label_2
_geom_bond_distance
_geom_bond_publ_flag
_geom_bond_site_symmetry_1
_geom_bond_site_symmetry_2
Te1 C1 2.078(8) yes . .
Te1 C4 2.071(9) yes . .
O1 C10 1.383(11) yes . .
O1 C11 1.426(13) yes . .
O2 C17 1.377(14) yes . .
O2 C18 1.433(13) yes . .
C1 C2 1.363(13) yes . .
C1 C5 1.483(11) yes . .
C2 C3 1.421(11) yes . .
C3 C4 1.385(12) yes . .
C4 C12 1.475(12) yes . .
C5 C6 1.412(12) yes . .
C5 C10 1.409(15) yes . .
C6 C7 1.409(12) yes . .
C7 C8 1.356(16) yes . .
C8 C9 1.415(13) yes . .
C9 C10 1.395(13) yes . .
C12 C13 1.380(17) yes . .
C12 C17 1.422(13) yes . .
C13 C14 1.386(11) yes . .
C14 C15 1.382(13) yes . .
C15 C16 1.378(14) yes . .
C16 C17 1.399(12) yes . .
C2 H1 0.950 no . .
C3 H2 0.950 no . .
C6 H3 0.950 no . .
C7 H4 0.950 no . .
C8 H5 0.950 no . .
C9 H6 0.950 no . .
C11 H7A 0.980 no . .
C11 H8B 0.980 no . .
C11 H9C 0.980 no . .
C13 H10 0.950 no . .
C14 H11 0.950 no . .
C15 H12 0.950 no . .
C16 H13 0.950 no . .
C18 H14A 0.980 no . .
C18 H15B 0.980 no . .
C18 H16C 0.980 no . .

loop_
_geom_contact_atom_site_label_1
_geom_contact_atom_site_label_2
_geom_contact_distance
_geom_contact_publ_flag
_geom_contact_site_symmetry_1
_geom_contact_site_symmetry_2
Te1 O1 2.815(7) no . .
Te1 O2 2.803(5) no . .
Te1 C10 3.503(9) no . .
Te1 C17 3.486(9) no . .
O1 C1 2.792(12) no . .
O2 C4 2.785(12) no . .
C2 C6 2.966(11) no . .
C3 C13 2.970(11) no . .
C5 C8 2.821(12) no . .
C6 C9 2.810(14) no . .
C7 C10 2.762(14) no . .
C9 C11 2.819(14) no . .
C12 C15 2.824(11) no . .
C13 C16 2.774(14) no . .
C14 C17 2.746(13) no . .
C16 C18 2.830(15) no . .
O1 C2 3.532(12) no . 1_554
O2 C18 3.449(14) no . 4_555
C2 O1 3.532(12) no . 1_556
C2 C11 3.487(14) no . 1_556
C8 C11 3.520(15) no . 4_565
C9 C11 3.369(14) no . 4_565
C11 C2 3.487(14) no . 1_554
C11 C8 3.520(15) no . 4_564
C11 C9 3.369(14) no . 4_564
C14 C18 3.570(15) no . 1_556
C17 C18 3.543(14) no . 4_555
C18 O2 3.449(14) no . 4_554
C18 C14 3.570(15) no . 1_554
C18 C17 3.543(14) no . 4_554
O1 H6 2.6463 no . .
O2 H13 2.6422 no . .
C1 H2 3.2709 no . .
C1 H3 2.6725 no . .
C2 H3 2.6587 no . .
C3 H10 2.6527 no . .
C4 H1 3.2661 no . .
C4 H10 2.6611 no . .
C5 H1 2.7085 no . .
C5 H4 3.2924 no . .
C5 H6 3.3133 no . .
C6 H1 2.6686 no . .
C6 H5 3.2679 no . .
C7 H6 3.2616 no . .
C8 H3 3.2622 no . .
C9 H4 3.2598 no . .
C9 H7A 2.4495 no . .
C9 H8B 3.1178 no . .
C10 H3 3.2772 no . .
C10 H5 3.2715 no . .
C10 H7A 2.5144 no . .
C10 H8B 2.8255 no . .
C10 H9C 3.1923 no . .
C11 H6 2.5159 no . .
C12 H2 2.7184 no . .
C12 H11 3.2622 no . .
C12 H13 3.3160 no . .
C13 H2 2.6954 no . .
C13 H12 3.2679 no . .
C14 H13 3.2417 no . .
C15 H10 3.2602 no . .
C16 H11 3.2367 no . .
C16 H14A 2.8040 no . .
C16 H16C 2.7317 no . .
C17 H10 3.2523 no . .
C17 H12 3.2624 no . .
C17 H14A 2.7013 no . .
C17 H15B 3.2246 no . .
C17 H16C 2.6188 no . .
C18 H13 2.5182 no . .
H1 H2 2.3843 no . .
H1 H3 2.0900 no . .
H2 H10 2.1043 no . .
H3 H4 2.3489 no . .
H4 H5 2.2912 no . .
H5 H6 2.3740 no . .
H6 H7A 1.9047 no . .
H6 H8B 2.7646 no . .
H6 H9C 3.3962 no . .
H10 H11 2.3163 no . .
H11 H12 2.3280 no . .
H12 H13 2.3361 no . .
H13 H14A 2.3339 no . .
H13 H15B 3.4908 no . .
H13 H16C 2.2889 no . .
Te1 H2 3.5809 no . 1_554
Te1 H2 3.3822 no . 2_554
Te1 H15B 3.4532 no . 4_555
O1 H1 3.3334 no . 1_554
O2 H15B 2.5062 no . 4_555
C1 H1 3.0019 no . 2_554
C1 H2 3.2505 no . 2_554
C1 H7A 3.2999 no . 1_556
C1 H9C 3.2521 no . 1_556
C2 H1 3.3598 no . 2_554
C2 H2 3.1127 no . 2_554
C2 H7A 3.2758 no . 1_556
C2 H9C 3.1559 no . 1_556
C3 H2 3.0218 no . 2_554
C3 H9C 3.4323 no . 1_556
C3 H10 3.5034 no . 2_554
C4 H2 3.0693 no . 2_554
C4 H10 3.0424 no . 2_554
C4 H15B 3.2343 no . 4_555
C4 H16C 3.1266 no . 4_555
C5 H1 2.9252 no . 2_554
C5 H3 3.1876 no . 2_554
C5 H7A 3.4186 no . 1_556
C5 H8B 3.3291 no . 4_565
C6 H1 3.1658 no . 2_554
C6 H3 2.9673 no . 2_554
C6 H7A 3.5300 no . 1_556
C6 H8B 3.3043 no . 4_565
C7 H3 2.9226 no . 2_554
C7 H4 3.3956 no . 2_554
C7 H8B 3.1119 no . 4_565
C7 H12 3.1805 no . 1_565
C7 H12 3.4619 no . 2_564
C7 H13 3.1906 no . 1_565
C8 H3 3.1251 no . 2_554
C8 H4 3.0862 no . 2_554
C8 H8B 2.9150 no . 4_565
C8 H9C 3.3614 no . 4_565
C8 H11 3.5225 no . 1_564
C8 H12 3.0106 no . 1_564
C8 H13 3.1444 no . 1_565
C8 H14A 3.5487 no . 1_565
C9 H3 3.3314 no . 2_554
C9 H7A 3.2540 no . 4_565
C9 H8B 2.9330 no . 4_565
C9 H9C 3.3731 no . 4_565
C9 H12 3.3407 no . 1_564
C10 H1 3.5743 no . 1_554
C10 H1 3.5802 no . 2_554
C10 H3 3.3372 no . 2_554
C10 H7A 3.4165 no . 4_565
C10 H8B 3.1280 no . 4_565
C11 H1 3.5133 no . 1_554
C11 H6 3.5603 no . 4_564
C11 H13 3.2737 no . 4_554
C12 H10 2.8979 no . 2_554
C12 H11 3.4104 no . 2_554
C12 H15B 3.0520 no . 4_555
C12 H16C 3.2430 no . 4_555
C13 H10 3.2218 no . 2_554
C13 H11 3.2239 no . 2_554
C13 H14A 3.3528 no . 1_556
C14 H4 3.4599 no . 2_545
C14 H5 3.0771 no . 1_546
C14 H11 2.9893 no . 2_554
C14 H14A 2.8301 no . 1_556
C15 H4 3.0136 no . 1_545
C15 H4 3.3853 no . 2_545
C15 H5 2.8983 no . 1_546
C15 H11 2.9569 no . 2_554
C15 H14A 3.0971 no . 1_556
C16 H4 3.1562 no . 1_545
C16 H5 3.4768 no . 1_545
C16 H11 3.1756 no . 2_554
C16 H15B 3.5189 no . 4_555
C17 H10 3.4139 no . 2_554
C17 H11 3.3610 no . 2_554
C17 H15B 2.7168 no . 4_555
C17 H16C 3.5702 no . 4_555
C18 H9C 3.4542 no . 4_555
C18 H15B 3.0708 no . 4_555
H1 O1 3.3334 no . 1_556
H1 C1 3.0019 no . 2_555
H1 C2 3.3598 no . 2_555
H1 C5 2.9252 no . 2_555
H1 C6 3.1658 no . 2_555
H1 C10 3.5743 no . 1_556
H1 C10 3.5802 no . 2_555
H1 C11 3.5133 no . 1_556
H1 H1 3.5023 no . 2_554
H1 H1 3.5023 no . 2_555
H1 H3 3.2863 no . 2_555
H1 H7A 3.1908 no . 1_556
H1 H9C 3.4438 no . 1_556
H2 Te1 3.5809 no . 1_556
H2 Te1 3.3822 no . 2_555
H2 C1 3.2505 no . 2_555
H2 C2 3.1127 no . 2_555
H2 C3 3.0218 no . 2_555
H2 C4 3.0693 no . 2_555
H2 H2 3.4738 no . 2_554
H2 H2 3.4738 no . 2_555
H3 C5 3.1876 no . 2_555
H3 C6 2.9673 no . 2_555
H3 C7 2.9226 no . 2_555
H3 C8 3.1251 no . 2_555
H3 C9 3.3314 no . 2_555
H3 C10 3.3372 no . 2_555
H3 H1 3.2863 no . 2_554
H3 H3 3.4124 no . 2_554
H3 H3 3.4124 no . 2_555
H3 H4 3.3278 no . 2_555
H3 H6 3.4718 no . 1_556
H3 H7A 3.4591 no . 1_556
H3 H12 3.5863 no . 1_565
H4 C7 3.3956 no . 2_555
H4 C8 3.0862 no . 2_555
H4 C14 3.4599 no . 2_564
H4 C15 3.0136 no . 1_565
H4 C15 3.3853 no . 2_564
H4 C16 3.1562 no . 1_565
H4 H3 3.3278 no . 2_554
H4 H4 3.4369 no . 2_554
H4 H4 3.4369 no . 2_555
H4 H5 2.9298 no . 2_555
H4 H11 2.9731 no . 2_564
H4 H12 2.6367 no . 1_565
H4 H12 2.8239 no . 2_564
H4 H13 2.9372 no . 1_565
H5 C14 3.0771 no . 1_564
H5 C15 2.8983 no . 1_564
H5 C16 3.4768 no . 1_565
H5 H4 2.9298 no . 2_554
H5 H8B 3.3377 no . 4_565
H5 H9C 3.3768 no . 4_565
H5 H11 2.6649 no . 1_564
H5 H12 2.3288 no . 1_564
H5 H13 2.8365 no . 1_565
H5 H14A 2.7544 no . 1_565
H6 C11 3.5603 no . 4_565
H6 H3 3.4718 no . 1_554
H6 H7A 3.3025 no . 4_565
H6 H8B 3.3948 no . 4_564
H6 H8B 3.3751 no . 4_565
H6 H9C 3.4130 no . 4_565
H6 H12 2.9974 no . 1_564
H7A C1 3.2999 no . 1_554
H7A C2 3.2758 no . 1_554
H7A C5 3.4186 no . 1_554
H7A C6 3.5300 no . 1_554
H7A C9 3.2540 no . 4_564
H7A C10 3.4165 no . 4_564
H7A H1 3.1908 no . 1_554
H7A H3 3.4591 no . 1_554
H7A H6 3.3025 no . 4_564
H7A H8B 3.1396 no . 4_564
H8B C5 3.3291 no . 4_564
H8B C6 3.3043 no . 4_564
H8B C7 3.1119 no . 4_564
H8B C8 2.9150 no . 4_564
H8B C9 2.9330 no . 4_564
H8B C10 3.1280 no . 4_564
H8B H5 3.3377 no . 4_564
H8B H6 3.3751 no . 4_564
H8B H6 3.3948 no . 4_565
H8B H7A 3.1396 no . 4_565
H8B H13 2.9523 no . 4_554
H9C C1 3.2521 no . 1_554
H9C C2 3.1559 no . 1_554
H9C C3 3.4323 no . 1_554
H9C C8 3.3614 no . 4_564
H9C C9 3.3731 no . 4_564
H9C C18 3.4542 no . 4_554
H9C H1 3.4438 no . 1_554
H9C H5 3.3768 no . 4_564
H9C H6 3.4130 no . 4_564
H9C H13 2.8249 no . 4_554
H9C H14A 3.2253 no . 4_554
H9C H16C 2.7974 no . 4_554
H10 C3 3.5034 no . 2_555
H10 C4 3.0424 no . 2_555
H10 C12 2.8979 no . 2_555
H10 C13 3.2218 no . 2_555
H10 C17 3.4139 no . 2_555
H10 H10 3.4480 no . 2_554
H10 H10 3.4480 no . 2_555
H11 C8 3.5225 no . 1_546
H11 C12 3.4104 no . 2_555
H11 C13 3.2239 no . 2_555
H11 C14 2.9893 no . 2_555
H11 C15 2.9569 no . 2_555
H11 C16 3.1756 no . 2_555
H11 C17 3.3610 no . 2_555
H11 H4 2.9731 no . 2_545
H11 H5 2.6649 no . 1_546
H11 H11 3.4113 no . 2_554
H11 H11 3.4113 no . 2_555
H11 H12 3.3456 no . 2_555
H11 H14A 2.8677 no . 1_556
H12 C7 3.1805 no . 1_545
H12 C7 3.4619 no . 2_545
H12 C8 3.0106 no . 1_546
H12 C9 3.3407 no . 1_546
H12 H3 3.5863 no . 1_545
H12 H4 2.6367 no . 1_545
H12 H4 2.8239 no . 2_545
H12 H5 2.3288 no . 1_546
H12 H6 2.9974 no . 1_546
H12 H11 3.3456 no . 2_554
H12 H14A 3.3233 no . 1_556
H13 C7 3.1906 no . 1_545
H13 C8 3.1444 no . 1_545
H13 C11 3.2737 no . 4_555
H13 H4 2.9372 no . 1_545
H13 H5 2.8365 no . 1_545
H13 H8B 2.9523 no . 4_555
H13 H9C 2.8249 no . 4_555
H14A C8 3.5487 no . 1_545
H14A C13 3.3528 no . 1_554
H14A C14 2.8301 no . 1_554
H14A C15 3.0971 no . 1_554
H14A H5 2.7544 no . 1_545
H14A H9C 3.2253 no . 4_555
H14A H11 2.8677 no . 1_554
H14A H12 3.3233 no . 1_554
H15B Te1 3.4532 no . 4_554
H15B O2 2.5062 no . 4_554
H15B C4 3.2343 no . 4_554
H15B C12 3.0520 no . 4_554
H15B C16 3.5189 no . 4_554
H15B C17 2.7168 no . 4_554
H15B C18 3.0708 no . 4_554
H15B H15B 3.3578 no . 4_554
H15B H15B 3.3578 no . 4_555
H15B H16C 2.7878 no . 4_554
H16C C4 3.1266 no . 4_554
H16C C12 3.2430 no . 4_554
H16C C17 3.5702 no . 4_554
H16C H9C 2.7974 no . 4_555
H16C H15B 2.7878 no . 4_555

loop_
_geom_torsion_atom_site_label_1
_geom_torsion_atom_site_label_2
_geom_torsion_atom_site_label_3
_geom_torsion_atom_site_label_4
_geom_torsion
_geom_torsion_publ_flag
_geom_torsion_site_symmetry_1
_geom_torsion_site_symmetry_2
_geom_torsion_site_symmetry_3
_geom_torsion_site_symmetry_4
C1 Te1 C4 C3 0.7(5) no . . . .
C1 Te1 C4 C12 -177.1(7) no . . . .
C4 Te1 C1 C2 -0.7(5) no . . . .
C4 Te1 C1 C5 176.8(7) no . . . .
C11 O1 C10 C5 173.9(7) no . . . .
C11 O1 C10 C9 -6.6(13) no . . . .
C18 O2 C17 C12 -173.4(8) no . . . .
C18 O2 C17 C16 7.4(13) no . . . .
Te1 C1 C2 C3 0.6(10) no . . . .
Te1 C1 C5 C6 -174.6(6) no . . . .
Te1 C1 C5 C10 6.0(12) no . . . .
C2 C1 C5 C6 2.6(14) no . . . .
C2 C1 C5 C10 -176.9(8) no . . . .
C5 C1 C2 C3 -177.0(8) no . . . .
C1 C2 C3 C4 -0.0(14) no . . . .
C2 C3 C4 Te1 -0.6(11) no . . . .
C2 C3 C4 C12 177.3(8) no . . . .
Te1 C4 C12 C13 176.7(6) no . . . .
Te1 C4 C12 C17 -3.1(13) no . . . .
C3 C4 C12 C13 -0.9(14) no . . . .
C3 C4 C12 C17 179.3(8) no . . . .
C1 C5 C6 C7 180.0(8) no . . . .
C1 C5 C10 O1 -1.3(13) no . . . .
C1 C5 C10 C9 179.2(8) no . . . .
C6 C5 C10 O1 179.2(8) no . . . .
C6 C5 C10 C9 -0.3(13) no . . . .
C10 C5 C6 C7 -0.5(13) no . . . .
C5 C6 C7 C8 1.5(15) no . . . .
C6 C7 C8 C9 -1.7(16) no . . . .
C7 C8 C9 C10 0.8(14) no . . . .
C8 C9 C10 O1 -179.3(8) no . . . .
C8 C9 C10 C5 0.2(14) no . . . .
C4 C12 C13 C14 -178.3(8) no . . . .
C4 C12 C17 O2 0.6(13) no . . . .
C4 C12 C17 C16 179.8(8) no . . . .
C13 C12 C17 O2 -179.2(8) no . . . .
C13 C12 C17 C16 0.0(14) no . . . .
C17 C12 C13 C14 1.6(14) no . . . .
C12 C13 C14 C15 -0.8(15) no . . . .
C13 C14 C15 C16 -1.6(14) no . . . .
C14 C15 C16 C17 3.1(14) no . . . .
C15 C16 C17 O2 176.8(8) no . . . .
C15 C16 C17 C12 -2.3(13) no . . . .
